data_7015955
loop_
_publ_author_name
'Cui, Hai-Lin'
'Zhan, Shun-Ze'
'Li, Mian'
'Weng Ng, Seik'
'Li, Dan'

_publ_section_title
;
 Luminescent isomeric Pr-Ag coordination polymers immobilized with
 organic sensitizer and Ag-S clusters.
;
_journal_issue 24
_journal_name_full 'Dalton transactions (Cambridge, England : 2003)'
_journal_page_first 6490
_journal_page_last 6493
_journal_paper_doi 10.1039/c1dt10453e
_journal_volume 40
_journal_year 2011
_chemical_formula_moiety Pr,Ag3,(SCN)6,C11H9N5,H2O
_chemical_formula_sum 'C17 H11 Ag3 N11 O Pr S6'
_chemical_formula_weight 1042.25
_chemical_name_systematic
;
?
;
_space_group_IT_number 2
_symmetry_cell_setting triclinic
_symmetry_space_group_name_Hall '-P 1'
_symmetry_space_group_name_H-M 'P -1'
_atom_sites_solution_hydrogens geom
_atom_sites_solution_primary direct
_atom_sites_solution_secondary difmap
_audit_creation_method SHELXL-97
_cell_angle_alpha 86.1750(10)
_cell_angle_beta 89.3030(10)
_cell_angle_gamma 63.4580(10)
_cell_formula_units_Z 2
_cell_length_a 10.2189(5)
_cell_length_b 10.2854(5)
_cell_length_c 15.9509(8)
_cell_measurement_reflns_used 980
_cell_measurement_temperature 293(2)
_cell_measurement_theta_max 25.1
_cell_measurement_theta_min 2.2
_cell_volume 1496.20(13)
_computing_cell_refinement 'Bruker SMART'
_computing_data_collection 'Bruker SMART'
_computing_data_reduction 'Bruker SAINT'
_computing_molecular_graphics 'Bruker SHELXTL'
_computing_publication_material 'Bruker SHELXTL'
_computing_structure_refinement 'SHELXL-97 (Sheldrick, 1997)'
_computing_structure_solution 'SHELXS-97 (Sheldrick, 1990)'
_diffrn_ambient_temperature 293(2)
_diffrn_measured_fraction_theta_full 0.983
_diffrn_measured_fraction_theta_max 0.983
_diffrn_measurement_device_type 'CCD area detector'
_diffrn_measurement_method 'phi and omega scans'
_diffrn_radiation_monochromator graphite
_diffrn_radiation_source 'fine-focus sealed tube'
_diffrn_radiation_type MoK\a
_diffrn_radiation_wavelength 0.71073
_diffrn_reflns_av_R_equivalents 0.0124
_diffrn_reflns_av_sigmaI/netI 0.0213
_diffrn_reflns_limit_h_max 11
_diffrn_reflns_limit_h_min -12
_diffrn_reflns_limit_k_max 12
_diffrn_reflns_limit_k_min -12
_diffrn_reflns_limit_l_max 18
_diffrn_reflns_limit_l_min -18
_diffrn_reflns_number 8776
_diffrn_reflns_theta_full 25.00
_diffrn_reflns_theta_max 25.00
_diffrn_reflns_theta_min 1.28
_exptl_absorpt_coefficient_mu 3.986
_exptl_absorpt_correction_T_max 0.5343
_exptl_absorpt_correction_T_min 0.4885
_exptl_absorpt_correction_type multi-scan
_exptl_absorpt_process_details sadabs
_exptl_crystal_colour colorless
_exptl_crystal_density_diffrn 2.313
_exptl_crystal_density_method 'not measured'
_exptl_crystal_description block
_exptl_crystal_F_000 988
_exptl_crystal_size_max 0.21
_exptl_crystal_size_mid 0.20
_exptl_crystal_size_min 0.18
_refine_diff_density_max 1.193
_refine_diff_density_min -1.051
_refine_diff_density_rms 0.210
_refine_ls_extinction_method none
_refine_ls_goodness_of_fit_ref 1.166
_refine_ls_hydrogen_treatment constr
_refine_ls_matrix_type full
_refine_ls_number_parameters 373
_refine_ls_number_reflns 5175
_refine_ls_number_restraints 19
_refine_ls_restrained_S_all 1.170
_refine_ls_R_factor_all 0.0307
_refine_ls_R_factor_gt 0.0271
_refine_ls_shift/su_max 0.042
_refine_ls_shift/su_mean 0.000
_refine_ls_structure_factor_coef Fsqd
_refine_ls_weighting_details 'calc w=1/[\s^2^(Fo^2^)+(0.0489P)^2^+0.9098P] where P=(Fo^2^+2Fc^2^)/3'
_refine_ls_weighting_scheme calc
_refine_ls_wR_factor_gt 0.0778
_refine_ls_wR_factor_ref 0.0855
_reflns_number_gt 4730
_reflns_number_total 5175
_reflns_threshold_expression >2sigma(I)
_cod_data_source_file c1dt10453e.txt
_cod_data_source_block a
_cod_depositor_comments
;
The following automatic conversions were performed:
'_symmetry_cell_setting' value 'Triclinic' changed to 'triclinic'
according to '/home/saulius/struct/CIF-dictionaries/cif_core.dic'
dictionary named 'cif_core.dic' version 2.4.1 from 2010-06-29.

Automatic conversion script
Id: cif_fix_enum 1555 2011-01-17 13:19:09Z saulius 
;
_cod_original_sg_symbol_H-M P-1
_cod_database_code 7015955

loop_
_symmetry_equiv_pos_as_xyz
'x, y, z'
'-x, -y, -z'

loop_
_atom_site_label
_atom_site_type_symbol
_atom_site_fract_x
_atom_site_fract_y
_atom_site_fract_z
_atom_site_U_iso_or_equiv
_atom_site_adp_type
_atom_site_occupancy
_atom_site_symmetry_multiplicity
_atom_site_calc_flag
_atom_site_refinement_flags
_atom_site_disorder_assembly
_atom_site_disorder_group
Pr1 Pr 0.44973(2) 0.97132(2) 0.229113(14) 0.02837(9) Uani 1 1 d . . .
Ag1 Ag 0.87676(4) 0.49326(5) 0.04987(3) 0.05222(13) Uani 1 1 d . . .
Ag2 Ag 0.82535(6) 1.27742(5) 0.22477(3) 0.06868(16) Uani 1 1 d . . .
Ag3 Ag 0.61794(5) 0.40632(5) 0.08154(3) 0.05267(13) Uani 1 1 d . . .
S1 S 0.92994(13) 0.47019(13) 0.20767(8) 0.0421(3) Uani 1 1 d . . .
S2 S 0.61810(12) 0.61430(13) -0.01784(7) 0.0356(3) Uani 1 1 d . . .
S3 S 0.82679(14) 1.13961(14) 0.08809(9) 0.0439(3) Uani 1 1 d . . .
S4 S 0.06376(13) 1.26878(13) -0.01594(7) 0.0399(3) Uani 1 1 d . . .
S5 S 0.52994(14) 1.44714(13) 0.23952(8) 0.0435(3) Uani 1 1 d . . .
S6 S -0.05274(16) 1.14358(19) 0.36316(10) 0.0604(4) Uani 1 1 d . . .
O1 O 0.1240(16) 0.5114(15) 0.4472(10) 0.072(4) Uani 0.305(4) 1 d PU A 1
O2 O 0.0333(17) 0.5028(17) 0.4861(10) 0.049(6) Uani 0.255(12) 1 d PU . 2
O3 O -0.0642(17) 0.4984(14) 0.4304(8) 0.110(5) Uani 0.440(12) 1 d PU B 3
N1 N 0.2858(4) 0.8369(4) 0.2281(2) 0.0405(9) Uani 1 1 d . . .
N2 N 0.2579(4) 0.7764(4) 0.3005(2) 0.0391(9) Uani 1 1 d . . .
N3 N 0.4317(4) 0.8176(4) 0.3698(2) 0.0338(8) Uani 1 1 d . . .
N4 N 0.6090(4) 0.8636(4) 0.4324(2) 0.0402(9) Uani 1 1 d . . .
N5 N 0.6137(5) 0.9378(5) 0.3598(3) 0.0438(10) Uani 1 1 d . . .
N6 N 0.6664(5) 0.7133(4) 0.2409(3) 0.0464(10) Uani 1 1 d . . .
N7 N 0.4907(5) 0.8445(5) 0.0885(3) 0.0474(10) Uani 1 1 d . . .
N8 N 0.6610(5) 1.0038(5) 0.1574(3) 0.0498(11) Uani 1 1 d . . .
N9 N 0.2523(5) 1.1348(5) 0.1235(3) 0.0498(11) Uani 1 1 d . . .
N10 N 0.4402(5) 1.2248(5) 0.2530(3) 0.0472(10) Uani 1 1 d . . .
N11 N 0.2231(4) 1.1129(4) 0.3164(3) 0.0435(10) Uani 1 1 d . . .
C1 C 0.1956(6) 0.8325(6) 0.1717(4) 0.0538(14) Uani 1 1 d . . .
H1 H 0.1898 0.8680 0.1160 0.065 Uiso 1 1 calc R . .
C2 C 0.1097(8) 0.7685(8) 0.2048(4) 0.0716(19) Uani 1 1 d . . .
H2 H 0.0382 0.7540 0.1771 0.086 Uiso 1 1 calc R . .
C3 C 0.1541(7) 0.7320(7) 0.2866(4) 0.0638(16) Uani 1 1 d . . .
H3 H 0.1194 0.6849 0.3261 0.077 Uiso 1 1 calc R . .
C4 C 0.3363(5) 0.7618(5) 0.3747(3) 0.0404(11) Uani 1 1 d . . .
C5 C 0.3125(6) 0.6941(6) 0.4470(4) 0.0541(14) Uani 1 1 d . . .
H5 H 0.2433 0.6584 0.4479 0.065 Uiso 1 1 calc R . .
C6 C 0.3955(7) 0.6811(7) 0.5183(4) 0.0597(15) Uani 1 1 d . . .
H6 H 0.3828 0.6358 0.5681 0.072 Uiso 1 1 calc R . .
C7 C 0.4963(6) 0.7355(6) 0.5148(3) 0.0541(14) Uani 1 1 d . . .
H7 H 0.5539 0.7269 0.5615 0.065 Uiso 1 1 calc R . .
C8 C 0.5092(5) 0.8031(5) 0.4399(3) 0.0375(10) Uani 1 1 d . . .
C9 C 0.7121(7) 0.8540(6) 0.4875(4) 0.0595(16) Uani 1 1 d . . .
H9 H 0.7275 0.8101 0.5417 0.071 Uiso 1 1 calc R . .
C10 C 0.7884(7) 0.9178(7) 0.4513(4) 0.0629(17) Uani 1 1 d . . .
H10 H 0.8680 0.9257 0.4736 0.075 Uiso 1 1 calc R . .
C11 C 0.7216(6) 0.9704(6) 0.3718(4) 0.0545(14) Uani 1 1 d . . .
H11 H 0.7506 1.0225 0.3323 0.065 Uiso 1 1 calc R . .
C12 C 0.7733(6) 0.6139(5) 0.2269(3) 0.0383(11) Uani 1 1 d . . .
C13 C 0.5417(5) 0.7506(5) 0.0453(3) 0.0345(10) Uani 1 1 d . . .
C14 C 0.7278(5) 1.0600(5) 0.1290(3) 0.0377(10) Uani 1 1 d . . .
C15 C 0.1744(5) 1.1912(5) 0.0668(3) 0.0353(10) Uani 1 1 d . . .
C16 C 0.4765(5) 1.3157(5) 0.2473(3) 0.0369(10) Uani 1 1 d . . .
C17 C 0.1091(5) 1.1267(5) 0.3345(3) 0.0372(10) Uani 1 1 d . . .

loop_
_atom_site_aniso_label
_atom_site_aniso_U_11
_atom_site_aniso_U_22
_atom_site_aniso_U_33
_atom_site_aniso_U_23
_atom_site_aniso_U_13
_atom_site_aniso_U_12
Pr1 0.02926(15) 0.02846(14) 0.02787(14) 0.00098(9) -0.00181(10) -0.01365(11)
Ag1 0.0398(2) 0.0538(3) 0.0493(3) 0.00130(19) 0.00180(18) -0.00930(19)
Ag2 0.0674(3) 0.0607(3) 0.0837(4) 0.0139(2) -0.0358(3) -0.0354(3)
Ag3 0.0586(3) 0.0497(2) 0.0553(3) 0.01021(19) -0.0142(2) -0.0307(2)
S1 0.0379(7) 0.0384(6) 0.0432(7) 0.0019(5) -0.0030(5) -0.0115(5)
S2 0.0341(6) 0.0389(6) 0.0344(6) -0.0035(5) -0.0022(5) -0.0166(5)
S3 0.0399(7) 0.0396(7) 0.0557(8) -0.0039(6) 0.0095(6) -0.0209(6)
S4 0.0409(6) 0.0391(6) 0.0350(6) -0.0014(5) -0.0071(5) -0.0137(5)
S5 0.0495(7) 0.0365(6) 0.0488(7) -0.0085(5) 0.0031(6) -0.0226(6)
S6 0.0420(8) 0.0837(11) 0.0585(9) 0.0164(8) -0.0054(6) -0.0336(8)
O1 0.071(7) 0.066(7) 0.094(8) 0.006(6) 0.022(6) -0.046(6)
O2 0.059(10) 0.036(7) 0.057(10) 0.004(6) 0.006(6) -0.027(6)
O3 0.142(9) 0.085(7) 0.091(8) -0.031(6) -0.036(6) -0.035(6)
N1 0.046(2) 0.047(2) 0.036(2) 0.0032(18) -0.0051(18) -0.028(2)
N2 0.038(2) 0.044(2) 0.041(2) 0.0032(18) 0.0011(17) -0.0238(19)
N3 0.034(2) 0.032(2) 0.031(2) 0.0011(15) -0.0008(16) -0.0116(16)
N4 0.044(2) 0.040(2) 0.033(2) -0.0001(17) -0.0092(17) -0.0153(19)
N5 0.050(3) 0.048(2) 0.038(2) 0.0001(19) -0.0084(19) -0.027(2)
N6 0.050(3) 0.037(2) 0.042(2) 0.0011(18) -0.001(2) -0.010(2)
N7 0.048(3) 0.048(3) 0.043(2) -0.007(2) -0.003(2) -0.018(2)
N8 0.051(3) 0.048(3) 0.059(3) -0.010(2) 0.016(2) -0.030(2)
N9 0.050(3) 0.045(2) 0.046(3) 0.011(2) -0.011(2) -0.015(2)
N10 0.051(3) 0.037(2) 0.056(3) -0.0052(19) 0.006(2) -0.021(2)
N11 0.033(2) 0.044(2) 0.044(2) -0.0013(18) 0.0038(18) -0.0083(18)
C1 0.062(4) 0.067(4) 0.046(3) 0.000(3) -0.013(3) -0.041(3)
C2 0.081(5) 0.099(5) 0.065(4) 0.004(4) -0.015(3) -0.068(4)
C3 0.066(4) 0.082(4) 0.065(4) 0.007(3) -0.003(3) -0.054(4)
C4 0.044(3) 0.038(3) 0.037(3) 0.004(2) 0.005(2) -0.017(2)
C5 0.052(3) 0.059(3) 0.056(3) 0.012(3) 0.004(3) -0.031(3)
C6 0.064(4) 0.069(4) 0.037(3) 0.013(3) 0.008(3) -0.024(3)
C7 0.052(3) 0.068(4) 0.030(3) 0.003(2) -0.003(2) -0.016(3)
C8 0.037(3) 0.034(2) 0.032(2) -0.0018(19) -0.0019(19) -0.007(2)
C9 0.076(4) 0.053(3) 0.049(3) 0.007(3) -0.033(3) -0.028(3)
C10 0.069(4) 0.059(4) 0.070(4) 0.008(3) -0.035(3) -0.038(3)
C11 0.058(3) 0.061(3) 0.057(3) 0.003(3) -0.017(3) -0.039(3)
C12 0.044(3) 0.039(3) 0.032(2) 0.006(2) -0.008(2) -0.020(2)
C13 0.031(2) 0.038(3) 0.032(2) 0.002(2) -0.0050(19) -0.014(2)
C14 0.036(3) 0.034(2) 0.040(3) -0.010(2) 0.008(2) -0.013(2)
C15 0.037(2) 0.031(2) 0.038(3) 0.000(2) 0.005(2) -0.016(2)
C16 0.033(2) 0.034(2) 0.038(3) -0.0031(19) 0.0004(19) -0.009(2)
C17 0.041(3) 0.036(2) 0.030(2) 0.0020(19) -0.007(2) -0.013(2)

loop_
_atom_type_symbol
_atom_type_description
_atom_type_scat_dispersion_real
_atom_type_scat_dispersion_imag
_atom_type_scat_source
C C 0.0033 0.0016 'International Tables Vol C Tables 4.2.6.8 and 6.1.1.4'
H H 0.0000 0.0000 'International Tables Vol C Tables 4.2.6.8 and 6.1.1.4'
N N 0.0061 0.0033 'International Tables Vol C Tables 4.2.6.8 and 6.1.1.4'
O O 0.0106 0.0060 'International Tables Vol C Tables 4.2.6.8 and 6.1.1.4'
S S 0.1246 0.1234 'International Tables Vol C Tables 4.2.6.8 and 6.1.1.4'
Ag Ag -0.8971 1.1015 'International Tables Vol C Tables 4.2.6.8 and 6.1.1.4'
Pr Pr -0.2180 2.8214 'International Tables Vol C Tables 4.2.6.8 and 6.1.1.4'

loop_
_geom_angle_atom_site_label_1
_geom_angle_atom_site_label_2
_geom_angle_atom_site_label_3
_geom_angle
_geom_angle_site_symmetry_1
_geom_angle_site_symmetry_3
_geom_angle_publ_flag
N9 Pr1 N11 74.58(14) . . ?
N9 Pr1 N8 96.41(15) . . ?
N11 Pr1 N8 139.96(14) . . ?
N9 Pr1 N6 138.80(14) . . ?
N11 Pr1 N6 135.59(13) . . ?
N8 Pr1 N6 75.80(14) . . ?
N9 Pr1 N5 150.38(14) . . ?
N11 Pr1 N5 89.11(14) . . ?
N8 Pr1 N5 80.18(14) . . ?
N6 Pr1 N5 69.26(14) . . ?
N9 Pr1 N1 79.00(14) . . ?
N11 Pr1 N1 72.38(13) . . ?
N8 Pr1 N1 145.37(13) . . ?
N6 Pr1 N1 85.26(14) . . ?
N5 Pr1 N1 119.94(12) . . ?
N9 Pr1 N7 70.77(14) . . ?
N11 Pr1 N7 133.86(14) . . ?
N8 Pr1 N7 74.20(14) . . ?
N6 Pr1 N7 68.17(13) . . ?
N5 Pr1 N7 134.34(14) . . ?
N1 Pr1 N7 71.89(13) . . ?
N9 Pr1 N10 79.07(14) . . ?
N11 Pr1 N10 72.18(13) . . ?
N8 Pr1 N10 67.80(13) . . ?
N6 Pr1 N10 130.50(14) . . ?
N5 Pr1 N10 72.38(14) . . ?
N1 Pr1 N10 142.10(13) . . ?
N7 Pr1 N10 127.70(14) . . ?
N9 Pr1 N3 129.91(13) . . ?
N11 Pr1 N3 66.58(12) . . ?
N8 Pr1 N3 133.68(13) . . ?
N6 Pr1 N3 69.02(12) . . ?
N5 Pr1 N3 59.93(12) . . ?
N1 Pr1 N3 60.26(12) . . ?
N7 Pr1 N3 116.74(12) . . ?
N10 Pr1 N3 115.43(12) . . ?
S4 Ag1 S1 109.30(4) 1_645 . ?
S4 Ag1 S2 116.49(4) 1_645 . ?
S1 Ag1 S2 124.48(4) . . ?
S4 Ag1 S4 111.28(3) 1_645 2_675 ?
S1 Ag1 S4 95.21(4) . 2_675 ?
S2 Ag1 S4 95.90(4) . 2_675 ?
S4 Ag1 Ag1 59.71(3) 1_645 2_765 ?
S1 Ag1 Ag1 111.23(4) . 2_765 ?
S2 Ag1 Ag1 118.04(3) . 2_765 ?
S4 Ag1 Ag1 51.56(3) 2_675 2_765 ?
S4 Ag1 Ag3 100.93(3) 1_645 . ?
S1 Ag1 Ag3 90.89(3) . . ?
S2 Ag1 Ag3 51.98(3) . . ?
S4 Ag1 Ag3 142.91(3) 2_675 . ?
Ag1 Ag1 Ag3 153.98(3) 2_765 . ?
S6 Ag2 S1 100.42(5) 1_655 1_565 ?
S6 Ag2 S3 122.82(5) 1_655 . ?
S1 Ag2 S3 116.55(4) 1_565 . ?
S6 Ag2 S5 112.40(5) 1_655 . ?
S1 Ag2 S5 103.23(4) 1_565 . ?
S3 Ag2 S5 100.22(4) . . ?
S6 Ag2 Ag3 163.05(4) 1_655 1_565 ?
S1 Ag2 Ag3 94.48(3) 1_565 1_565 ?
S3 Ag2 Ag3 55.16(3) . 1_565 ?
S5 Ag2 Ag3 55.63(3) . 1_565 ?
S2 Ag3 S3 123.63(4) . 1_545 ?
S2 Ag3 S5 121.91(4) . 1_545 ?
S3 Ag3 S5 104.14(4) 1_545 1_545 ?
S2 Ag3 S2 100.07(3) . 2_665 ?
S3 Ag3 S2 104.32(4) 1_545 2_665 ?
S5 Ag3 S2 97.72(4) 1_545 2_665 ?
S2 Ag3 Ag2 121.85(3) . 1_545 ?
S3 Ag3 Ag2 57.17(3) 1_545 1_545 ?
S5 Ag3 Ag2 58.41(3) 1_545 1_545 ?
S2 Ag3 Ag2 137.90(3) 2_665 1_545 ?
S2 Ag3 Ag1 52.05(3) . . ?
S3 Ag3 Ag1 84.20(3) 1_545 . ?
S5 Ag3 Ag1 110.20(3) 1_545 . ?
S2 Ag3 Ag1 148.00(3) 2_665 . ?
Ag2 Ag3 Ag1 72.645(16) 1_545 . ?
C12 S1 Ag1 93.75(16) . . ?
C12 S1 Ag2 95.85(17) . 1_545 ?
Ag1 S1 Ag2 88.64(4) . 1_545 ?
C13 S2 Ag3 98.95(16) . . ?
C13 S2 Ag1 97.91(15) . . ?
Ag3 S2 Ag1 75.98(3) . . ?
C13 S2 Ag3 102.76(16) . 2_665 ?
Ag3 S2 Ag3 79.93(3) . 2_665 ?
Ag1 S2 Ag3 150.33(5) . 2_665 ?
C14 S3 Ag3 96.66(16) . 1_565 ?
C14 S3 Ag2 95.70(16) . . ?
Ag3 S3 Ag2 67.67(3) 1_565 . ?
C15 S4 Ag1 98.74(16) . 1_465 ?
C15 S4 Ag1 98.88(16) . 2_675 ?
Ag1 S4 Ag1 68.72(3) 1_465 2_675 ?
C16 S5 Ag3 95.66(17) . 1_565 ?
C16 S5 Ag2 98.85(17) . . ?
Ag3 S5 Ag2 65.96(3) 1_565 . ?
C17 S6 Ag2 93.14(16) . 1_455 ?
C1 N1 N2 104.9(4) . . ?
C1 N1 Pr1 132.9(3) . . ?
N2 N1 Pr1 121.1(3) . . ?
C3 N2 N1 110.4(4) . . ?
C3 N2 C4 128.8(4) . . ?
N1 N2 C4 120.7(4) . . ?
C4 N3 C8 116.4(4) . . ?
C4 N3 Pr1 121.3(3) . . ?
C8 N3 Pr1 122.1(3) . . ?
C9 N4 N5 110.7(4) . . ?
C9 N4 C8 129.3(5) . . ?
N5 N4 C8 119.9(4) . . ?
C11 N5 N4 104.3(4) . . ?
C11 N5 Pr1 132.4(4) . . ?
N4 N5 Pr1 123.1(3) . . ?
C12 N6 Pr1 161.4(4) . . ?
C13 N7 Pr1 156.2(4) . . ?
C14 N8 Pr1 159.8(4) . . ?
C15 N9 Pr1 168.8(4) . . ?
C16 N10 Pr1 157.1(4) . . ?
C17 N11 Pr1 145.2(4) . . ?
N1 C1 C2 112.3(5) . . ?
C3 C2 C1 104.3(5) . . ?
N2 C3 C2 107.9(5) . . ?
N3 C4 C5 124.0(5) . . ?
N3 C4 N2 115.5(4) . . ?
C5 C4 N2 120.5(5) . . ?
C4 C5 C6 117.7(5) . . ?
C7 C6 C5 119.6(5) . . ?
C6 C7 C8 117.8(5) . . ?
N3 C8 C7 124.5(5) . . ?
N3 C8 N4 114.8(4) . . ?
C7 C8 N4 120.7(4) . . ?
C10 C9 N4 108.5(5) . . ?
C9 C10 C11 104.3(5) . . ?
N5 C11 C10 112.1(5) . . ?
N6 C12 S1 179.2(5) . . ?
N7 C13 S2 179.2(4) . . ?
N8 C14 S3 179.2(5) . . ?
N9 C15 S4 178.7(4) . . ?
N10 C16 S5 179.6(5) . . ?
N11 C17 S6 178.3(5) . . ?

loop_
_geom_bond_atom_site_label_1
_geom_bond_atom_site_label_2
_geom_bond_distance
_geom_bond_site_symmetry_2
_geom_bond_publ_flag
Pr1 N9 2.532(4) . ?
Pr1 N11 2.569(4) . ?
Pr1 N8 2.572(4) . ?
Pr1 N6 2.583(4) . ?
Pr1 N5 2.597(4) . ?
Pr1 N1 2.606(4) . ?
Pr1 N7 2.605(4) . ?
Pr1 N10 2.619(4) . ?
Pr1 N3 2.711(4) . ?
Ag1 S4 2.5330(13) 1_645 ?
Ag1 S1 2.5544(13) . ?
Ag1 S2 2.5792(12) . ?
Ag1 S4 2.7924(13) 2_675 ?
Ag1 Ag1 3.0133(8) 2_765 ?
Ag1 Ag3 3.1734(6) . ?
Ag2 S6 2.5394(16) 1_655 ?
Ag2 S1 2.6386(13) 1_565 ?
Ag2 S3 2.6749(14) . ?
Ag2 S5 2.7465(14) . ?
Ag2 Ag3 2.9447(6) 1_565 ?
Ag3 S2 2.5767(12) . ?
Ag3 S3 2.6127(13) 1_545 ?
Ag3 S5 2.6614(14) 1_545 ?
Ag3 S2 2.7279(12) 2_665 ?
Ag3 Ag2 2.9447(6) 1_545 ?
S1 C12 1.666(5) . ?
S1 Ag2 2.6386(13) 1_545 ?
S2 C13 1.667(5) . ?
S2 Ag3 2.7279(12) 2_665 ?
S3 C14 1.665(5) . ?
S3 Ag3 2.6127(13) 1_565 ?
S4 C15 1.658(5) . ?
S4 Ag1 2.5330(13) 1_465 ?
S4 Ag1 2.7924(13) 2_675 ?
S5 C16 1.666(5) . ?
S5 Ag3 2.6613(14) 1_565 ?
S6 C17 1.646(5) . ?
S6 Ag2 2.5394(16) 1_455 ?
O2 O2 0.83(3) 2_566 ?
N1 C1 1.313(6) . ?
N1 N2 1.363(5) . ?
N2 C3 1.353(7) . ?
N2 C4 1.399(6) . ?
N3 C4 1.333(6) . ?
N3 C8 1.340(6) . ?
N4 C9 1.346(7) . ?
N4 N5 1.357(6) . ?
N4 C8 1.412(6) . ?
N5 C11 1.308(6) . ?
N6 C12 1.146(6) . ?
N7 C13 1.145(6) . ?
N8 C14 1.147(6) . ?
N9 C15 1.150(6) . ?
N10 C16 1.148(6) . ?
N11 C17 1.144(6) . ?
C1 C2 1.393(8) . ?
C2 C3 1.360(9) . ?
C4 C5 1.383(7) . ?
C5 C6 1.390(8) . ?
C6 C7 1.374(8) . ?
C7 C8 1.377(7) . ?
C9 C10 1.330(9) . ?
C10 C11 1.402(8) . ?
